data_2103344
loop_
_publ_author_name
'Marsh, Richard E.'

_publ_section_title
;
 The space groups of point group <i>C</i>~3~: some corrections, some
 comments
;
_journal_issue 5
_journal_name_full 'Acta Crystallographica Section B'
_journal_page_first 893
_journal_page_last 899
_journal_paper_doi 10.1107/S0108768102011758
_journal_volume 58
_journal_year 2002
_chemical_formula_moiety 'C3 H17 B11 N, C4 H12 N'
_chemical_formula_sum 'C7 H29 B11 N2'
_symmetry_cell_setting trigonal
_symmetry_space_group_name_H-M 'P -3'
_cell_angle_alpha 90.00
_cell_angle_beta 90.00
_cell_angle_gamma 120.00
_cell_formula_units_Z 18
_cell_length_a 27.171
_cell_length_b 27.171
_cell_length_c 12.225
_cell_volume 7816.111
_cod_data_source_file bk0117.cif
_cod_data_source_block VEHHAR
_cod_depositor_comments
;
 Adding the _cell_formula_units_Z and _chemical_formula_moiety data items
 after consulting the original publication.

 Antanas Vaitkus,
 2017-08-03
;
_cod_database_code 2103344

loop_
_atom_site_label
_atom_site_fract_x
_atom_site_fract_y
_atom_site_fract_z
C1 0.2110 0.4854 0.0476
B1 0.1984 0.4218 -0.0016
B2 0.1768 0.4274 0.1310
B3 0.1560 0.4794 0.1288
B4 0.1660 0.5066 -0.0046
B5 0.1910 0.4701 -0.0872
B6 0.1300 0.3704 0.0452
B7 0.1048 0.4069 0.1277
B8 0.0971 0.4554 0.0410
B9 0.1188 0.4499 -0.0902
B10 0.1396 0.3982 -0.0881
B11 0.0810 0.3888 -0.0092
N1 0.2698 0.5261 0.0752
C2 0.2774 0.5595 0.1734
C3 0.3041 0.5608 -0.0156
N2 0.1273 0.4106 0.5097
C4 0.1210 0.3604 0.4522
C5 0.1518 0.4563 0.4504
C6 0.1554 0.4262 0.6061
C7 0.0764 0.4056 0.5270
C8 0.1538 0.6097 -0.3918
B12 0.0876 0.5570 -0.3504
B13 0.1334 0.6125 -0.2592
B14 0.1730 0.6754 -0.3374
B15 0.1502 0.6593 -0.4736
B16 0.0986 0.5861 -0.4824
B17 0.0629 0.5928 -0.2662
B18 0.1142 0.6649 -0.2594
B19 0.1239 0.6936 -0.3911
B20 0.0785 0.6384 -0.4816
B21 0.0398 0.5756 -0.4044
B22 0.0554 0.6422 -0.3484
N3 0.1944 0.5908 -0.4132
C9 0.2287 0.5932 -0.3206
C10 0.2288 0.6148 -0.5118
N4 0.0799 0.6140 0.1498
C11 0.0274 0.5698 0.2033
C12 0.0890 0.6707 0.1764
C13 0.1292 0.6104 0.1908
C14 0.0780 0.6060 0.0274
C22 -0.1553 0.8358 -0.2794
B34 -0.1128 0.8108 -0.3322
B35 -0.1384 0.7944 -0.1962
B36 -0.2063 0.7878 -0.1918
B37 -0.2242 0.7980 -0.3254
B38 -0.1663 0.8126 -0.4130
B39 -0.1414 0.7411 -0.2812
B40 -0.1992 0.7272 -0.1930
B41 -0.2514 0.7298 -0.2752
B42 -0.2268 0.7450 -0.4098
B43 -0.1592 0.7520 -0.4142
B44 -0.2124 0.6996 -0.3284
N7 -0.1339 0.8952 -0.2556
C23 -0.0976 0.9166 -0.1590
C24 -0.1102 0.9336 -0.3475
N8 -0.2040 0.7432 0.1795
C25 -0.2074 0.7500 0.2990
C26 -0.2604 0.7162 0.1244
C27 -0.1670 0.7998 0.1325
C28 -0.1782 0.7088 0.1580
